data_2312146
loop_
_publ_author_name
'Kowalkowska-Zedler, Daria'
'Bru&#x17a;dziak, Piotr'
'Hnatejko, Zbigniew'
'&#x141;yszczek, Renata'
'Brillowska-D&#x105;browska, Anna'
'Ponikiewski, &#x141;ukasz'
'Cie&#x15b;la, Bartosz'
'Pladzyk, Agnieszka'

_publ_section_title
;
 Solvent influence on the crystal structures of new cadmium
 tri-tert-butoxysilanethiolate complexes with
 1,4-bis(3-aminopropyl)piperazine: luminescence and antifungal activity.
;
_journal_coeditor_code DV3023
_journal_name_full 'Acta crystallographica. Section C, Structural chemistry'
_journal_paper_doi 10.1107/S2053229623005442
_journal_year 2023
_chemical_formula_iupac '[Cd2 (C12 H27 O3 S Si)4 (C10 H24 N4)]'
_chemical_formula_moiety 'C58 H132 Cd2 N4 O12 S4 Si4'
_chemical_formula_sum 'C58 H132 Cd2 N4 O12 S4 Si4'
_chemical_formula_weight 1543.07
_chemical_name_systematic
\m-1,4-Bis(3-aminopropyl)piperazine-\k^4^<i>N</i>^1^,<i>N</i>^1'^:<i>N</i>^4^,<i>N</i>^4'^-bis[bis(tri-<i>tert</i>-butoxysilanethiolato-\k<i>S</i>)cadmium(II)]
_space_group_IT_number 14
_space_group_name_Hall '-P 2yn'
_space_group_name_H-M_alt 'P 1 21/n 1'
_symmetry_cell_setting monoclinic
_symmetry_space_group_name_Hall '-P 2yn'
_symmetry_space_group_name_H-M 'P 1 21/n 1'
_atom_sites_solution_hydrogens mixed
_audit_conform_dict_name cif_core.dic
_audit_conform_dict_version 2.4.5
_audit_creation_method 'WinGX routine CIF_UPDATE'
_cell_angle_alpha 90
_cell_angle_beta 91.4660(10)
_cell_angle_gamma 90
_cell_formula_units_Z 2
_cell_length_a 9.6433(2)
_cell_length_b 29.0546(4)
_cell_length_c 14.5665(2)
_cell_measurement_reflns_used 67652
_cell_measurement_temperature 120(2)
_cell_measurement_theta_max 29.59
_cell_measurement_theta_min 2.23
_cell_volume 4079.94(12)
_computing_cell_refinement
;
Recipe in X-AREA (Stoe & Cie, 2016)
;
_computing_data_collection
;
WinXpose in X-AREA (Stoe & Cie, 2016)
;
_computing_data_reduction
;
Integrate and X-Red32 in X-AREA (Stoe & Cie, 2016)
;
_computing_molecular_graphics
;
ORTEP-3 for Windows (Farrugia, 2012) and
Mercury (Macrae <i>et al.</i>,  2020)
;
_computing_publication_material
;
WinGX publication routines (Farrugia, 2012) and
OLEX2 (Dolomanov <i>et al.</i>,  2009)
;
_computing_structure_refinement
;
SHELXL2018 (Sheldrick, 2015<i>b</i>)
;
_computing_structure_solution
;
SHELXT2014 (Sheldrick, 2015<i>a</i>)
;
_diffrn_ambient_temperature 120(2)
_diffrn_detector 'image plate (34 cm diameter)'
_diffrn_detector_area_resol_mean 6.67
_diffrn_measured_fraction_theta_full 1
_diffrn_measured_fraction_theta_max 1
_diffrn_measurement_device '2-circle diffractometer'
_diffrn_measurement_device_type 'Stoe IPDS 2T'
_diffrn_measurement_method 'rotation method, \w scans'
_diffrn_radiation_monochromator 'parabolic x-ray mirror'
_diffrn_radiation_probe x-ray
_diffrn_radiation_type MoK\a
_diffrn_radiation_wavelength 0.71073
_diffrn_reflns_av_R_equivalents 0.0277
_diffrn_reflns_av_unetI/netI 0.0185
_diffrn_reflns_limit_h_max 11
_diffrn_reflns_limit_h_min -12
_diffrn_reflns_limit_k_max 36
_diffrn_reflns_limit_k_min -36
_diffrn_reflns_limit_l_max 18
_diffrn_reflns_limit_l_min -18
_diffrn_reflns_number 39464
_diffrn_reflns_theta_full 25.242
_diffrn_reflns_theta_max 26.373
_diffrn_reflns_theta_min 2.226
_diffrn_source 'GeniX Mo, 0.05 x 0.05 mm2 microfocus'
_diffrn_source_current 1.000
_diffrn_source_power 0.050
_diffrn_source_voltage 50
_diffrn_standards_number 0
_exptl_absorpt_coefficient_mu 0.733
_exptl_absorpt_correction_T_max 1.0000
_exptl_absorpt_correction_T_min 0.4093
_exptl_absorpt_correction_type multi-scan
_exptl_absorpt_process_details
;
[LANA (Koziskova <i>et al.</i>,  2016) in X-AREA (Stoe & Cie,
2016)]
;
_exptl_crystal_colour colorless
_exptl_crystal_density_diffrn 1.256
_exptl_crystal_density_method 'not measured'
_exptl_crystal_description prism
_exptl_crystal_F_000 1640
_exptl_crystal_size_max 0.439
_exptl_crystal_size_mid 0.263
_exptl_crystal_size_min 0.136
_refine_diff_density_max 1.524
_refine_diff_density_min -0.705
_refine_ls_extinction_method none
_refine_ls_goodness_of_fit_ref 1.041
_refine_ls_hydrogen_treatment mixed
_refine_ls_matrix_type full
_refine_ls_number_constraints 0
_refine_ls_number_parameters 424
_refine_ls_number_reflns 8337
_refine_ls_number_restraints 0
_refine_ls_restrained_S_all 1.041
_refine_ls_R_factor_all 0.0519
_refine_ls_R_factor_gt 0.0441
_refine_ls_shift/su_max 0.002
_refine_ls_shift/su_mean 0
_refine_ls_structure_factor_coef Fsqd
_refine_ls_weighting_details 'w=1/[\s^2^(Fo^2^)+(0.0649P)^2^+6.3741P] where P=(Fo^2^+2Fc^2^)/3'
_refine_ls_weighting_scheme calc
_refine_ls_wR_factor_gt 0.1167
_refine_ls_wR_factor_ref 0.1227
_reflns_number_gt 7133
_reflns_number_total 8337
_reflns_threshold_expression 'I > 2\s(I)'
_cod_data_source_file dv3023sup1.cif
_cod_data_source_block dkz1
_cod_original_sg_symbol_H-M 'P 21/n'
_cod_database_code 2312146

loop_
_symmetry_equiv_pos_as_xyz
'x, y, z'
'-x+1/2, y+1/2, -z+1/2'
'-x, -y, -z'
'x-1/2, -y-1/2, z-1/2'

loop_
_atom_site_type_symbol
_atom_site_label
_atom_site_fract_x
_atom_site_fract_y
_atom_site_fract_z
_atom_site_U_iso_or_equiv
_atom_site_adp_type
_atom_site_calc_flag
_atom_site_occupancy
_atom_site_disorder_assembly
_atom_site_disorder_group
C C1 0.5588(5) 0.5996(2) 0.8558(4) 0.0749(14) Uani d 1 . .
C C2 0.5340(5) 0.63359(19) 0.7809(5) 0.095(2) Uani d 1 . .
H H2A 0.609754 0.65608 0.781186 0.143 Uiso calc 1 . .
H H2B 0.445922 0.649503 0.790336 0.143 Uiso calc 1 . .
H H2C 0.530017 0.617576 0.721636 0.143 Uiso calc 1 . .
C C3 0.4417(5) 0.5648(2) 0.8601(5) 0.097(2) Uani d 1 . .
H H3A 0.430415 0.549423 0.800432 0.146 Uiso calc 1 . .
H H3B 0.355367 0.580585 0.874924 0.146 Uiso calc 1 . .
H H3C 0.463855 0.541856 0.907546 0.146 Uiso calc 1 . .
C C4 0.5806(7) 0.6229(3) 0.9496(5) 0.137(4) Uani d 1 . .
H H4A 0.601812 0.599425 0.99622 0.206 Uiso calc 1 . .
H H4B 0.495935 0.639338 0.965748 0.206 Uiso calc 1 . .
H H4C 0.65784 0.644674 0.946676 0.206 Uiso calc 1 . .
C C5 0.8052(5) 0.47142(15) 0.8720(3) 0.0618(11) Uani d 1 . .
C C6 0.7957(6) 0.4939(2) 0.9672(3) 0.0762(15) Uani d 1 . .
H H6A 0.884169 0.508724 0.983452 0.114 Uiso calc 1 . .
H H6B 0.775124 0.470267 1.012881 0.114 Uiso calc 1 . .
H H6C 0.721587 0.516991 0.965833 0.114 Uiso calc 1 . .
C C7 0.6661(6) 0.4510(2) 0.8429(4) 0.0844(17) Uani d 1 . .
H H7A 0.594647 0.474988 0.844409 0.127 Uiso calc 1 . .
H H7B 0.642219 0.426136 0.885017 0.127 Uiso calc 1 . .
H H7C 0.671514 0.438794 0.780362 0.127 Uiso calc 1 . .
C C8 0.9188(7) 0.43555(17) 0.8713(5) 0.0875(18) Uani d 1 . .
H H8A 0.921653 0.421322 0.810427 0.131 Uiso calc 1 . .
H H8B 0.900089 0.411897 0.91736 0.131 Uiso calc 1 . .
H H8C 1.008229 0.450199 0.88585 0.131 Uiso calc 1 . .
C C9 0.9872(4) 0.61315(11) 0.7731(2) 0.0428(8) Uani d 1 . .
C C10 1.0344(4) 0.59065(14) 0.8613(3) 0.0528(9) Uani d 1 . .
H H10A 0.956481 0.588852 0.903011 0.079 Uiso calc 1 . .
H H10B 1.109331 0.608851 0.889907 0.079 Uiso calc 1 . .
H H10C 1.068212 0.559557 0.84844 0.079 Uiso calc 1 . .
C C11 1.1119(5) 0.61852(16) 0.7099(3) 0.0619(11) Uani d 1 . .
H H11A 1.157037 0.588581 0.702246 0.093 Uiso calc 1 . .
H H11B 1.178369 0.640354 0.73735 0.093 Uiso calc 1 . .
H H11C 1.079681 0.63002 0.649773 0.093 Uiso calc 1 . .
C C12 0.9228(5) 0.65858(15) 0.7876(4) 0.0738(14) Uani d 1 . .
H H12A 0.882495 0.66984 0.729404 0.111 Uiso calc 1 . .
H H12B 0.993513 0.680319 0.810246 0.111 Uiso calc 1 . .
H H12C 0.849816 0.655759 0.832838 0.111 Uiso calc 1 . .
C C13 0.4108(4) 0.67627(13) 0.4306(3) 0.0457(8) Uani d 1 . .
C C14 0.3193(5) 0.65446(19) 0.5000(4) 0.0782(15) Uani d 1 . .
H H14A 0.325732 0.620891 0.495232 0.117 Uiso calc 1 . .
H H14B 0.22301 0.664081 0.488269 0.117 Uiso calc 1 . .
H H14C 0.349184 0.664165 0.561803 0.117 Uiso calc 1 . .
C C15 0.3950(5) 0.72749(16) 0.4309(5) 0.0850(18) Uani d 1 . .
H H15A 0.420542 0.739487 0.491886 0.127 Uiso calc 1 . .
H H15B 0.298334 0.735542 0.415877 0.127 Uiso calc 1 . .
H H15C 0.455629 0.740988 0.38514 0.127 Uiso calc 1 . .
C C16 0.3733(5) 0.6568(2) 0.3361(4) 0.092(2) Uani d 1 . .
H H16A 0.436021 0.669522 0.290678 0.138 Uiso calc 1 . .
H H16B 0.277481 0.665102 0.319355 0.138 Uiso calc 1 . .
H H16C 0.382362 0.623194 0.337415 0.138 Uiso calc 1 . .
C C17 0.7558(5) 0.76129(14) 0.5443(3) 0.0592(11) Uani d 1 . .
C C18 0.6874(6) 0.73649(18) 0.6259(3) 0.0728(13) Uani d 1 . .
H H18A 0.586574 0.735938 0.615913 0.109 Uiso calc 1 . .
H H18B 0.710126 0.752992 0.683023 0.109 Uiso calc 1 . .
H H18C 0.722449 0.704884 0.630356 0.109 Uiso calc 1 . .
C C19 0.9114(5) 0.76228(18) 0.5556(5) 0.0854(18) Uani d 1 . .
H H19A 0.946356 0.730801 0.563261 0.128 Uiso calc 1 . .
H H19B 0.937499 0.78054 0.609939 0.128 Uiso calc 1 . .
H H19C 0.951673 0.776141 0.501068 0.128 Uiso calc 1 . .
C C20 0.6968(6) 0.81000(16) 0.5331(5) 0.0841(17) Uani d 1 . .
H H20A 0.7371 0.824684 0.479431 0.126 Uiso calc 1 . .
H H20B 0.719876 0.828109 0.588196 0.126 Uiso calc 1 . .
H H20C 0.595816 0.808352 0.524643 0.126 Uiso calc 1 . .
C C21 0.7964(5) 0.70335(16) 0.2538(3) 0.0589(11) Uani d 1 . .
C C22 0.7513(6) 0.75199(17) 0.2354(4) 0.0760(14) Uani d 1 . .
H H22A 0.655537 0.752091 0.211282 0.114 Uiso calc 1 . .
H H22B 0.812191 0.765916 0.190241 0.114 Uiso calc 1 . .
H H22C 0.756867 0.769709 0.292611 0.114 Uiso calc 1 . .
C C23 0.7778(7) 0.6750(2) 0.1673(4) 0.0903(18) Uani d 1 . .
H H23A 0.814866 0.64399 0.17792 0.135 Uiso calc 1 . .
H H23B 0.827675 0.68964 0.117249 0.135 Uiso calc 1 . .
H H23C 0.678949 0.673005 0.150522 0.135 Uiso calc 1 . .
C C24 0.9449(5) 0.7001(3) 0.2888(5) 0.110(3) Uani d 1 . .
H H24A 0.957238 0.719357 0.343654 0.165 Uiso calc 1 . .
H H24B 1.007119 0.710839 0.241098 0.165 Uiso calc 1 . .
H H24C 0.966823 0.668064 0.304286 0.165 Uiso calc 1 . .
C C25 0.6447(5) 0.56335(16) 0.3111(3) 0.0597(11) Uani d 1 . .
H H25A 0.68287 0.594731 0.30369 0.072 Uiso calc 1 . .
H H25B 0.567501 0.559657 0.265539 0.072 Uiso calc 1 . .
C C26 0.8977(5) 0.54003(16) 0.3355(3) 0.0575(10) Uani d 1 . .
H H26A 0.967787 0.523448 0.299611 0.069 Uiso calc 1 . .
H H26B 0.917402 0.57335 0.330286 0.069 Uiso calc 1 . .
C C27 0.7513(6) 0.53043(17) 0.2910(3) 0.0692(13) Uani d 1 . .
H H27A 0.760771 0.529008 0.22354 0.083 Uiso calc 1 . .
H H27B 0.720132 0.499725 0.311532 0.083 Uiso calc 1 . .
C C28 0.9024(4) 0.47707(14) 0.4433(3) 0.0513(9) Uani d 1 . .
H H28A 0.96518 0.461824 0.399961 0.062 Uiso calc 1 . .
H H28B 0.806228 0.467714 0.426877 0.062 Uiso calc 1 . .
C C29 1.0624(4) 0.53866(13) 0.4609(3) 0.0472(8) Uani d 1 . .
H H29A 1.126508 0.524071 0.417599 0.057 Uiso calc 1 . .
H H29B 1.074611 0.572426 0.456899 0.057 Uiso calc 1 . .
Cd Cd1 0.75028(2) 0.57009(2) 0.52053(2) 0.03435(9) Uani d 1 . .
O O1 0.6846(3) 0.57472(10) 0.84279(18) 0.0516(7) Uani d 1 . .
O O2 0.8463(3) 0.50641(8) 0.80641(18) 0.0471(6) Uani d 1 . .
O O3 0.8888(3) 0.58334(8) 0.72319(16) 0.0423(5) Uani d 1 . .
O O4 0.5517(2) 0.66226(8) 0.45481(17) 0.0399(5) Uani d 1 . .
O O5 0.7181(3) 0.73814(8) 0.45944(19) 0.0468(6) Uani d 1 . .
O O6 0.7036(3) 0.68365(9) 0.31954(17) 0.0483(6) Uani d 1 . .
N N1 0.5903(3) 0.55928(12) 0.4017(2) 0.0453(7) Uani d 1 . .
N N2 0.9149(3) 0.52636(11) 0.4339(2) 0.0495(7) Uani d 1 . .
S S1 0.6456(7) 0.53026(17) 0.6479(3) 0.0345(8) Uani d 0.79(3) A 1
S S1A 0.607(3) 0.5374(8) 0.6507(12) 0.046(3) Uani d 0.21(3) A 2
S S2 0.8577(3) 0.64623(17) 0.4982(4) 0.0356(6) Uani d 0.79(3) A 1
S S2A 0.8612(14) 0.6350(10) 0.468(3) 0.049(6) Uani d 0.21(3) A .
Si Si1 0.76506(10) 0.55055(3) 0.76074(6) 0.0356(2) Uani d 1 . .
Si Si2 0.70303(9) 0.68408(3) 0.43116(6) 0.0353(2) Uani d 1 . .
H H1A 0.535(5) 0.5363(17) 0.406(3) 0.059(13) Uiso d 1 . .
H H1B 0.540(5) 0.5817(16) 0.415(3) 0.055(13) Uiso d 1 . .

loop_
_atom_site_aniso_label
_atom_site_aniso_U_11
_atom_site_aniso_U_22
_atom_site_aniso_U_33
_atom_site_aniso_U_12
_atom_site_aniso_U_13
_atom_site_aniso_U_23
C1 0.051(2) 0.095(4) 0.079(3) 0.011(2) 0.003(2) -0.033(3)
C2 0.058(3) 0.066(3) 0.162(6) 0.023(2) -0.010(3) -0.021(4)
C3 0.046(3) 0.143(6) 0.103(5) 0.003(3) 0.015(3) -0.007(4)
C4 0.087(4) 0.198(8) 0.127(6) 0.038(5) 0.009(4) -0.107(6)
C5 0.060(2) 0.051(2) 0.074(3) -0.0213(19) -0.012(2) 0.020(2)
C6 0.077(3) 0.093(4) 0.057(3) -0.024(3) -0.012(2) 0.027(3)
C7 0.083(4) 0.083(4) 0.086(4) -0.044(3) -0.014(3) 0.024(3)
C8 0.107(5) 0.047(3) 0.107(5) 0.000(3) -0.012(4) 0.022(3)
C9 0.051(2) 0.0323(16) 0.0448(18) -0.0139(15) -0.0060(15) -0.0050(14)
C10 0.052(2) 0.055(2) 0.050(2) -0.0161(18) -0.0107(17) 0.0024(18)
C11 0.068(3) 0.064(3) 0.054(2) -0.032(2) 0.007(2) -0.011(2)
C12 0.073(3) 0.040(2) 0.108(4) 0.001(2) -0.021(3) -0.019(2)
C13 0.0313(17) 0.0438(19) 0.062(2) 0.0045(14) 0.0025(15) -0.0015(17)
C14 0.045(2) 0.080(3) 0.109(4) -0.006(2) 0.013(3) 0.021(3)
C15 0.042(2) 0.048(2) 0.164(6) 0.0092(19) -0.012(3) 0.011(3)
C16 0.058(3) 0.136(5) 0.081(4) 0.036(3) -0.026(3) -0.024(4)
C17 0.062(3) 0.039(2) 0.075(3) 0.0043(18) -0.021(2) -0.0077(19)
C18 0.087(4) 0.074(3) 0.058(3) 0.019(3) -0.006(2) -0.010(2)
C19 0.061(3) 0.057(3) 0.136(5) -0.007(2) -0.036(3) 0.001(3)
C20 0.082(3) 0.041(2) 0.127(5) 0.007(2) -0.036(3) -0.013(3)
C21 0.065(3) 0.061(3) 0.051(2) 0.012(2) 0.0159(19) 0.0226(19)
C22 0.086(3) 0.063(3) 0.079(3) 0.007(3) 0.011(3) 0.029(3)
C23 0.121(5) 0.086(4) 0.065(3) 0.030(4) 0.032(3) 0.013(3)
C24 0.050(3) 0.160(6) 0.121(5) 0.013(3) 0.031(3) 0.079(5)
C25 0.070(3) 0.063(3) 0.045(2) -0.010(2) -0.015(2) -0.0003(19)
C26 0.071(3) 0.055(2) 0.047(2) 0.007(2) 0.0044(19) -0.0032(18)
C27 0.095(4) 0.066(3) 0.045(2) 0.007(3) -0.020(2) -0.009(2)
C28 0.053(2) 0.049(2) 0.052(2) -0.0096(17) -0.0019(17) -0.0039(17)
C29 0.052(2) 0.0387(18) 0.051(2) -0.0152(16) 0.0028(16) -0.0003(15)
Cd1 0.03965(15) 0.02768(13) 0.03571(14) 0.00312(9) 0.00060(9) -0.00117(9)
O1 0.0463(14) 0.0671(18) 0.0416(14) 0.0015(12) 0.0030(11) -0.0168(12)
O2 0.0465(14) 0.0386(13) 0.0558(15) -0.0086(11) -0.0031(12) 0.0080(11)
O3 0.0510(14) 0.0396(12) 0.0361(12) -0.0166(11) -0.0060(10) -0.0016(10)
O4 0.0325(12) 0.0377(12) 0.0493(13) -0.0004(9) -0.0022(10) 0.0046(10)
O5 0.0442(14) 0.0365(13) 0.0595(15) 0.0013(10) -0.0041(12) 0.0045(11)
O6 0.0452(14) 0.0556(15) 0.0443(14) 0.0114(12) 0.0062(11) 0.0106(12)
N1 0.0406(16) 0.0336(15) 0.061(2) -0.0015(14) -0.0073(14) -0.0045(14)
N2 0.0546(19) 0.0474(18) 0.0461(17) 0.0029(14) -0.0058(14) -0.0028(14)
S1 0.0320(17) 0.0389(12) 0.0326(8) -0.0092(10) -0.0008(10) -0.0026(7)
S1A 0.038(7) 0.056(6) 0.043(3) -0.008(5) -0.002(4) -0.012(4)
S2 0.0366(7) 0.0252(10) 0.0446(14) 0.0020(6) -0.0061(7) 0.0023(9)
S2A 0.033(3) 0.036(7) 0.077(12) -0.008(3) -0.016(5) 0.021(8)
Si1 0.0413(5) 0.0346(5) 0.0309(4) -0.0071(4) 0.0005(4) -0.0009(3)
Si2 0.0327(4) 0.0322(4) 0.0411(5) 0.0022(3) 0.0005(4) 0.0059(4)

loop_
_atom_type_symbol
_atom_type_description
_atom_type_scat_dispersion_real
_atom_type_scat_dispersion_imag
_atom_type_scat_source
C C 0.0033 0.0016 'International Tables Vol C Tables 4.2.6.8 and 6.1.1.4'
H H 0 0 'International Tables Vol C Tables 4.2.6.8 and 6.1.1.4'
Cd Cd -0.8075 1.2024 'International Tables Vol C Tables 4.2.6.8 and 6.1.1.4'
N N 0.0061 0.0033 'International Tables Vol C Tables 4.2.6.8 and 6.1.1.4'
O O 0.0106 0.006 'International Tables Vol C Tables 4.2.6.8 and 6.1.1.4'
S S 0.1246 0.1234 'International Tables Vol C Tables 4.2.6.8 and 6.1.1.4'
Si Si 0.0817 0.0704 'International Tables Vol C Tables 4.2.6.8 and 6.1.1.4'

loop_
_geom_angle_atom_site_label_1
_geom_angle_atom_site_label_2
_geom_angle_atom_site_label_3
_geom_angle_site_symmetry_1
_geom_angle_site_symmetry_3
_geom_angle
_geom_angle_publ_flag
O1 C1 C2 . . 111.1(4) ?
O1 C1 C3 . . 107.6(5) ?
C2 C1 C3 . . 111.5(5) ?
O1 C1 C4 . . 104.1(4) ?
C2 C1 C4 . . 112.2(6) ?
C3 C1 C4 . . 110.0(6) ?
C1 C2 H2A . . 109.5 ?
C1 C2 H2B . . 109.5 ?
H2A C2 H2B . . 109.5 ?
C1 C2 H2C . . 109.5 ?
H2A C2 H2C . . 109.5 ?
H2B C2 H2C . . 109.5 ?
C1 C3 H3A . . 109.5 ?
C1 C3 H3B . . 109.5 ?
H3A C3 H3B . . 109.5 ?
C1 C3 H3C . . 109.5 ?
H3A C3 H3C . . 109.5 ?
H3B C3 H3C . . 109.5 ?
C1 C4 H4A . . 109.5 ?
C1 C4 H4B . . 109.5 ?
H4A C4 H4B . . 109.5 ?
C1 C4 H4C . . 109.5 ?
H4A C4 H4C . . 109.5 ?
H4B C4 H4C . . 109.5 ?
O2 C5 C8 . . 105.5(4) ?
O2 C5 C7 . . 110.1(4) ?
C8 C5 C7 . . 111.4(5) ?
O2 C5 C6 . . 108.6(3) ?
C8 C5 C6 . . 111.0(4) ?
C7 C5 C6 . . 110.2(4) ?
C5 C6 H6A . . 109.5 ?
C5 C6 H6B . . 109.5 ?
H6A C6 H6B . . 109.5 ?
C5 C6 H6C . . 109.5 ?
H6A C6 H6C . . 109.5 ?
H6B C6 H6C . . 109.5 ?
C5 C7 H7A . . 109.5 ?
C5 C7 H7B . . 109.5 ?
H7A C7 H7B . . 109.5 ?
C5 C7 H7C . . 109.5 ?
H7A C7 H7C . . 109.5 ?
H7B C7 H7C . . 109.5 ?
C5 C8 H8A . . 109.5 ?
C5 C8 H8B . . 109.5 ?
H8A C8 H8B . . 109.5 ?
C5 C8 H8C . . 109.5 ?
H8A C8 H8C . . 109.5 ?
H8B C8 H8C . . 109.5 ?
O3 C9 C12 . . 109.3(3) ?
O3 C9 C10 . . 110.2(3) ?
C12 C9 C10 . . 112.7(4) ?
O3 C9 C11 . . 105.6(3) ?
C12 C9 C11 . . 109.4(4) ?
C10 C9 C11 . . 109.3(3) ?
C9 C10 H10A . . 109.5 ?
C9 C10 H10B . . 109.5 ?
H10A C10 H10B . . 109.5 ?
C9 C10 H10C . . 109.5 ?
H10A C10 H10C . . 109.5 ?
H10B C10 H10C . . 109.5 ?
C9 C11 H11A . . 109.5 ?
C9 C11 H11B . . 109.5 ?
H11A C11 H11B . . 109.5 ?
C9 C11 H11C . . 109.5 ?
H11A C11 H11C . . 109.5 ?
H11B C11 H11C . . 109.5 ?
C9 C12 H12A . . 109.5 ?
C9 C12 H12B . . 109.5 ?
H12A C12 H12B . . 109.5 ?
C9 C12 H12C . . 109.5 ?
H12A C12 H12C . . 109.5 ?
H12B C12 H12C . . 109.5 ?
O4 C13 C15 . . 111.9(3) ?
O4 C13 C14 . . 106.3(3) ?
C15 C13 C14 . . 110.9(4) ?
O4 C13 C16 . . 108.3(3) ?
C15 C13 C16 . . 110.5(5) ?
C14 C13 C16 . . 108.8(4) ?
C13 C14 H14A . . 109.5 ?
C13 C14 H14B . . 109.5 ?
H14A C14 H14B . . 109.5 ?
C13 C14 H14C . . 109.5 ?
H14A C14 H14C . . 109.5 ?
H14B C14 H14C . . 109.5 ?
C13 C15 H15A . . 109.5 ?
C13 C15 H15B . . 109.5 ?
H15A C15 H15B . . 109.5 ?
C13 C15 H15C . . 109.5 ?
H15A C15 H15C . . 109.5 ?
H15B C15 H15C . . 109.5 ?
C13 C16 H16A . . 109.5 ?
C13 C16 H16B . . 109.5 ?
H16A C16 H16B . . 109.5 ?
C13 C16 H16C . . 109.5 ?
H16A C16 H16C . . 109.5 ?
H16B C16 H16C . . 109.5 ?
O5 C17 C19 . . 109.3(4) ?
O5 C17 C20 . . 104.7(4) ?
C19 C17 C20 . . 111.1(4) ?
O5 C17 C18 . . 109.7(3) ?
C19 C17 C18 . . 111.5(4) ?
C20 C17 C18 . . 110.3(4) ?
C17 C18 H18A . . 109.5 ?
C17 C18 H18B . . 109.5 ?
H18A C18 H18B . . 109.5 ?
C17 C18 H18C . . 109.5 ?
H18A C18 H18C . . 109.5 ?
H18B C18 H18C . . 109.5 ?
C17 C19 H19A . . 109.5 ?
C17 C19 H19B . . 109.5 ?
H19A C19 H19B . . 109.5 ?
C17 C19 H19C . . 109.5 ?
H19A C19 H19C . . 109.5 ?
H19B C19 H19C . . 109.5 ?
C17 C20 H20A . . 109.5 ?
C17 C20 H20B . . 109.5 ?
H20A C20 H20B . . 109.5 ?
C17 C20 H20C . . 109.5 ?
H20A C20 H20C . . 109.5 ?
H20B C20 H20C . . 109.5 ?
O6 C21 C22 . . 108.0(4) ?
O6 C21 C24 . . 110.5(3) ?
C22 C21 C24 . . 112.7(5) ?
O6 C21 C23 . . 105.9(4) ?
C22 C21 C23 . . 109.6(4) ?
C24 C21 C23 . . 109.8(5) ?
C21 C22 H22A . . 109.5 ?
C21 C22 H22B . . 109.5 ?
H22A C22 H22B . . 109.5 ?
C21 C22 H22C . . 109.5 ?
H22A C22 H22C . . 109.5 ?
H22B C22 H22C . . 109.5 ?
C21 C23 H23A . . 109.5 ?
C21 C23 H23B . . 109.5 ?
H23A C23 H23B . . 109.5 ?
C21 C23 H23C . . 109.5 ?
H23A C23 H23C . . 109.5 ?
H23B C23 H23C . . 109.5 ?
C21 C24 H24A . . 109.5 ?
C21 C24 H24B . . 109.5 ?
H24A C24 H24B . . 109.5 ?
C21 C24 H24C . . 109.5 ?
H24A C24 H24C . . 109.5 ?
H24B C24 H24C . . 109.5 ?
N1 C25 C27 . . 114.2(4) ?
N1 C25 H25A . . 108.7 ?
C27 C25 H25A . . 108.7 ?
N1 C25 H25B . . 108.7 ?
C27 C25 H25B . . 108.7 ?
H25A C25 H25B . . 107.6 ?
N2 C26 C27 . . 115.3(4) ?
N2 C26 H26A . . 108.4 ?
C27 C26 H26A . . 108.4 ?
N2 C26 H26B . . 108.4 ?
C27 C26 H26B . . 108.4 ?
H26A C26 H26B . . 107.5 ?
C25 C27 C26 . . 116.1(4) ?
C25 C27 H27A . . 108.3 ?
C26 C27 H27A . . 108.3 ?
C25 C27 H27B . . 108.3 ?
C26 C27 H27B . . 108.3 ?
H27A C27 H27B . . 107.4 ?
N2 C28 C29 . 3_766 111.9(3) ?
N2 C28 H28A . . 109.2 ?
C29 C28 H28A 3_766 . 109.2 ?
N2 C28 H28B . . 109.2 ?
C29 C28 H28B 3_766 . 109.2 ?
H28A C28 H28B . . 107.9 ?
C28 C29 N2 3_766 . 111.1(3) ?
C28 C29 H29A 3_766 . 109.4 ?
N2 C29 H29A . . 109.4 ?
C28 C29 H29B 3_766 . 109.4 ?
N2 C29 H29B . . 109.4 ?
H29A C29 H29B . . 108 ?
S2A Cd1 N1 . . 99.7(8) ?
S2A Cd1 N2 . . 86.5(12) ?
N1 Cd1 N2 . . 88.42(11) ?
S2A Cd1 S1 . . 148.0(13) ?
N1 Cd1 S1 . . 103.01(15) ?
N2 Cd1 S1 . . 116.12(19) ?
S2A Cd1 S2 . . 12.7(12) ?
N1 Cd1 S2 . . 107.32(14) ?
N2 Cd1 S2 . . 96.83(13) ?
S1 Cd1 S2 . . 135.39(13) ?
S2A Cd1 S1A . . 144.5(11) ?
N1 Cd1 S1A . . 98.2(5) ?
N2 Cd1 S1A . . 124.5(7) ?
C1 O1 Si1 . . 138.5(3) ?
C5 O2 Si1 . . 132.7(3) ?
C9 O3 Si1 . . 130.5(2) ?
C13 O4 Si2 . . 132.4(2) ?
C17 O5 Si2 . . 133.1(2) ?
C21 O6 Si2 . . 132.6(3) ?
C25 N1 Cd1 . . 115.1(3) ?
C25 N1 H1A . . 112(3) ?
Cd1 N1 H1A . . 117(3) ?
C25 N1 H1B . . 112(3) ?
Cd1 N1 H1B . . 96(3) ?
H1A N1 H1B . . 103(4) ?
C28 N2 C26 . . 110.3(3) ?
C28 N2 C29 . . 106.9(3) ?
C26 N2 C29 . . 105.6(3) ?
C28 N2 Cd1 . . 114.5(3) ?
C26 N2 Cd1 . . 107.7(2) ?
C29 N2 Cd1 . . 111.5(2) ?
Si1 S1 Cd1 . . 103.74(19) ?
Si1 S1A Cd1 . . 95.6(9) ?
S2A S2 Si2 . . 89.7(13) ?
S2A S2 Cd1 . . 67.0(14) ?
Si2 S2 Cd1 . . 103.75(19) ?
S2 S2A Si2 . . 75(2) ?
S2 S2A Cd1 . . 100(2) ?
Si2 S2A Cd1 . . 107.0(5) ?
O1 Si1 O3 . . 111.48(14) ?
O1 Si1 O2 . . 106.02(15) ?
O3 Si1 O2 . . 104.32(14) ?
O1 Si1 S1 . . 116.5(2) ?
O3 Si1 S1 . . 107.29(16) ?
O2 Si1 S1 . . 110.54(19) ?
O1 Si1 S1A . . 106.2(9) ?
O3 Si1 S1A . . 110.7(5) ?
O2 Si1 S1A . . 118.1(7) ?
O6 Si2 O5 . . 104.93(14) ?
O6 Si2 O4 . . 103.50(14) ?
O5 Si2 O4 . . 113.26(14) ?
O6 Si2 S2 . . 116.43(18) ?
O5 Si2 S2 . . 109.5(2) ?
O4 Si2 S2 . . 109.24(12) ?
O6 Si2 S2A . . 102.9(13) ?
O5 Si2 S2A . . 121.3(10) ?
O4 Si2 S2A . . 108.8(3) ?
S2 Si2 S2A . . 14.9(12) ?

loop_
_geom_bond_atom_site_label_1
_geom_bond_atom_site_label_2
_geom_bond_site_symmetry_2
_geom_bond_distance
_geom_bond_publ_flag
C1 O1 . 1.430(5) ?
C1 C2 . 1.486(9) ?
C1 C3 . 1.519(8) ?
C1 C4 . 1.533(8) ?
C2 H2A . 0.98 ?
C2 H2B . 0.98 ?
C2 H2C . 0.98 ?
C3 H3A . 0.98 ?
C3 H3B . 0.98 ?
C3 H3C . 0.98 ?
C4 H4A . 0.98 ?
C4 H4B . 0.98 ?
C4 H4C . 0.98 ?
C5 O2 . 1.457(5) ?
C5 C8 . 1.512(7) ?
C5 C7 . 1.517(6) ?
C5 C6 . 1.538(7) ?
C6 H6A . 0.98 ?
C6 H6B . 0.98 ?
C6 H6C . 0.98 ?
C7 H7A . 0.98 ?
C7 H7B . 0.98 ?
C7 H7C . 0.98 ?
C8 H8A . 0.98 ?
C8 H8B . 0.98 ?
C8 H8C . 0.98 ?
C9 O3 . 1.464(4) ?
C9 C12 . 1.476(5) ?
C9 C10 . 1.502(5) ?
C9 C11 . 1.542(6) ?
C10 H10A . 0.98 ?
C10 H10B . 0.98 ?
C10 H10C . 0.98 ?
C11 H11A . 0.98 ?
C11 H11B . 0.98 ?
C11 H11C . 0.98 ?
C12 H12A . 0.98 ?
C12 H12B . 0.98 ?
C12 H12C . 0.98 ?
C13 O4 . 1.453(4) ?
C13 C15 . 1.496(6) ?
C13 C14 . 1.499(6) ?
C13 C16 . 1.523(6) ?
C14 H14A . 0.98 ?
C14 H14B . 0.98 ?
C14 H14C . 0.98 ?
C15 H15A . 0.98 ?
C15 H15B . 0.98 ?
C15 H15C . 0.98 ?
C16 H16A . 0.98 ?
C16 H16B . 0.98 ?
C16 H16C . 0.98 ?
C17 O5 . 1.445(5) ?
C17 C19 . 1.506(6) ?
C17 C20 . 1.532(6) ?
C17 C18 . 1.551(7) ?
C18 H18A . 0.98 ?
C18 H18B . 0.98 ?
C18 H18C . 0.98 ?
C19 H19A . 0.98 ?
C19 H19B . 0.98 ?
C19 H19C . 0.98 ?
C20 H20A . 0.98 ?
C20 H20B . 0.98 ?
C20 H20C . 0.98 ?
C21 O6 . 1.445(5) ?
C21 C22 . 1.501(6) ?
C21 C24 . 1.510(7) ?
C21 C23 . 1.513(7) ?
C22 H22A . 0.98 ?
C22 H22B . 0.98 ?
C22 H22C . 0.98 ?
C23 H23A . 0.98 ?
C23 H23B . 0.98 ?
C23 H23C . 0.98 ?
C24 H24A . 0.98 ?
C24 H24B . 0.98 ?
C24 H24C . 0.98 ?
C25 N1 . 1.439(6) ?
C25 C27 . 1.440(7) ?
C25 H25A . 0.99 ?
C25 H25B . 0.99 ?
C26 N2 . 1.493(5) ?
C26 C27 . 1.563(7) ?
C26 H26A . 0.99 ?
C26 H26B . 0.99 ?
C27 H27A . 0.99 ?
C27 H27B . 0.99 ?
C28 N2 . 1.444(5) ?
C28 C29 3_766 1.499(5) ?
C28 H28A . 0.99 ?
C28 H28B . 0.99 ?
C29 N2 . 1.508(5) ?
C29 H29A . 0.99 ?
C29 H29B . 0.99 ?
Cd1 S2A . 2.309(10) ?
Cd1 N1 . 2.310(3) ?
Cd1 N2 . 2.415(3) ?
Cd1 S1 . 2.428(4) ?
Cd1 S2 . 2.468(5) ?
Cd1 S1A . 2.56(2) ?
O1 Si1 . 1.603(3) ?
O2 Si1 . 1.635(3) ?
O3 Si1 . 1.632(2) ?
O4 Si2 . 1.636(2) ?
O5 Si2 . 1.629(3) ?
O6 Si2 . 1.626(3) ?
N1 H1A . 0.86(5) ?
N1 H1B . 0.84(5) ?
S1 Si1 . 2.068(4) ?
S1A Si1 . 2.22(2) ?
S2 S2A . 0.55(5) ?
S2 Si2 . 2.077(3) ?
S2A Si2 . 2.146(18) ?

loop_
_geom_hbond_atom_site_label_D
_geom_hbond_atom_site_label_H
_geom_hbond_atom_site_label_A
_geom_hbond_site_symmetry_A
_geom_hbond_distance_DH
_geom_hbond_distance_HA
_geom_hbond_distance_DA
_geom_hbond_angle_DHA
_geom_hbond_publ_flag
N1 H1A S1 3_666 0.86(5) 2.70(5) 3.519(5) 159(4) yes
N1 H1B O4 . 0.84(5) 2.41(5) 3.115(4) 142(4) yes

loop_
_geom_torsion_atom_site_label_1
_geom_torsion_atom_site_label_2
_geom_torsion_atom_site_label_3
_geom_torsion_atom_site_label_4
_geom_torsion_site_symmetry_1
_geom_torsion_site_symmetry_2
_geom_torsion_site_symmetry_3
_geom_torsion_site_symmetry_4
_geom_torsion
_geom_torsion_publ_flag
N1 C25 C27 C26 . . . . -75.9(5) ?
N2 C26 C27 C25 . . . . 79.8(5) ?
C2 C1 O1 Si1 . . . . -42.7(7) ?
C3 C1 O1 Si1 . . . . 79.7(6) ?
C4 C1 O1 Si1 . . . . -163.6(5) ?
C8 C5 O2 Si1 . . . . 169.5(3) ?
C7 C5 O2 Si1 . . . . 49.2(6) ?
C6 C5 O2 Si1 . . . . -71.5(5) ?
C12 C9 O3 Si1 . . . . -85.6(4) ?
C10 C9 O3 Si1 . . . . 38.8(5) ?
C11 C9 O3 Si1 . . . . 156.7(3) ?
C15 C13 O4 Si2 . . . . -37.4(5) ?
C14 C13 O4 Si2 . . . . -158.6(3) ?
C16 C13 O4 Si2 . . . . 84.6(5) ?
C19 C17 O5 Si2 . . . . 81.9(5) ?
C20 C17 O5 Si2 . . . . -159.0(3) ?
C18 C17 O5 Si2 . . . . -40.7(5) ?
C22 C21 O6 Si2 . . . . -86.2(4) ?
C24 C21 O6 Si2 . . . . 37.6(6) ?
C23 C21 O6 Si2 . . . . 156.4(3) ?
C27 C25 N1 Cd1 . . . . 61.1(4) ?
C29 C28 N2 C26 3_766 . . . 172.5(3) ?
C29 C28 N2 C29 3_766 . . . 58.2(5) ?
C29 C28 N2 Cd1 3_766 . . . -65.9(4) ?
C27 C26 N2 C28 . . . . 64.6(5) ?
C27 C26 N2 C29 . . . . 179.8(3) ?
C27 C26 N2 Cd1 . . . . -61.0(4) ?
C28 C29 N2 C28 3_766 . . . -57.7(4) ?
C28 C29 N2 C26 3_766 . . . -175.1(3) ?
C28 C29 N2 Cd1 3_766 . . . 68.2(3) ?
Cd1 S2 S2A Si2 . . . . 105.1(5) ?
Si2 S2 S2A Cd1 . . . . -105.1(5) ?
C1 O1 Si1 O3 . . . . 99.8(5) ?
C1 O1 Si1 O2 . . . . -147.3(5) ?
C1 O1 Si1 S1 . . . . -23.8(5) ?
C1 O1 Si1 S1A . . . . -20.8(7) ?
C9 O3 Si1 O1 . . . . 39.4(3) ?
C9 O3 Si1 O2 . . . . -74.6(3) ?
C9 O3 Si1 S1 . . . . 168.1(3) ?
C9 O3 Si1 S1A . . . . 157.3(10) ?
C5 O2 Si1 O1 . . . . 43.1(4) ?
C5 O2 Si1 O3 . . . . 160.9(3) ?
C5 O2 Si1 S1 . . . . -84.0(4) ?
C5 O2 Si1 S1A . . . . -75.7(9) ?
C21 O6 Si2 O5 . . . . 51.6(3) ?
C21 O6 Si2 O4 . . . . 170.6(3) ?
C21 O6 Si2 S2 . . . . -69.6(4) ?
C21 O6 Si2 S2A . . . . -76.2(6) ?
C17 O5 Si2 O6 . . . . -163.3(3) ?
C17 O5 Si2 O4 . . . . 84.6(4) ?
C17 O5 Si2 S2 . . . . -37.6(4) ?
C17 O5 Si2 S2A . . . . -47.6(13) ?
C13 O4 Si2 O6 . . . . -58.9(3) ?
C13 O4 Si2 O5 . . . . 54.1(3) ?
C13 O4 Si2 S2 . . . . 176.4(3) ?
C13 O4 Si2 S2A . . . . -167.9(15) ?

_cod_database_fobs_code 2312146
